data_2206784
loop_
_publ_author_name
'Silva, Luiz Everson da'
'Joussef, Antonio C.'
'Foro, Sabine'
'Schmidt, Boris'

_publ_section_title
;
 6-Nitroquinolin-2(1<i>H</i>)-one
;
_journal_coeditor_code SG6021
_journal_issue 9
_journal_name_full 'Acta Crystallographica Section E'
_journal_page_first o2992
_journal_page_last o2993
_journal_paper_doi 10.1107/S1600536805025894
_journal_volume 61
_journal_year 2005
_chemical_formula_iupac 'C9 H6 N2 O3'
_chemical_formula_moiety 'C9 H6 N2 O3'
_chemical_formula_sum 'C9 H6 N2 O3'
_chemical_formula_weight 190.16
_chemical_name_systematic
;
6-Nitroquinolin-2(1H)-one
;
_space_group_IT_number 14
_symmetry_cell_setting monoclinic
_symmetry_space_group_name_Hall '-P 2ybc'
_symmetry_space_group_name_H-M 'P 1 21/c 1'
_atom_sites_solution_hydrogens difmap
_atom_sites_solution_primary direct
_atom_sites_solution_secondary difmap
_audit_creation_method SHELXL-97
_cell_angle_alpha 90.00
_cell_angle_beta 99.530(10)
_cell_angle_gamma 90.00
_cell_formula_units_Z 4
_cell_length_a 11.470(2)
_cell_length_b 4.8880(6)
_cell_length_c 15.065(2)
_cell_measurement_reflns_used 25
_cell_measurement_temperature 299(2)
_cell_measurement_theta_max 26.73
_cell_measurement_theta_min 6.55
_cell_volume 833.0(2)
_computing_cell_refinement
;
CAD-4/PC Software
;
_computing_data_collection
;
CAD-4/PC Software (Nonius, 1996)
;
_computing_data_reduction 'REDU4 (Stoe & Cie, 1987)'
_computing_molecular_graphics 'PLATON (Spek, 2003)'
_computing_publication_material SHELXL97
_computing_structure_refinement 'SHELXL97 (Sheldrick, 1997)'
_computing_structure_solution 'SHELXS97 (Sheldrick, 1997)'
_diffrn_ambient_temperature 299(2)
_diffrn_measured_fraction_theta_full 0.999
_diffrn_measured_fraction_theta_max 0.999
_diffrn_measurement_device_type 'Nonius CAD-4'
_diffrn_measurement_method \w/2\q
_diffrn_radiation_monochromator graphite
_diffrn_radiation_source 'fine-focus sealed tube'
_diffrn_radiation_type CuK\a
_diffrn_radiation_wavelength 1.54180
_diffrn_reflns_av_R_equivalents 0.0687
_diffrn_reflns_av_sigmaI/netI 0.0714
_diffrn_reflns_limit_h_max 13
_diffrn_reflns_limit_h_min -13
_diffrn_reflns_limit_k_max 5
_diffrn_reflns_limit_k_min 0
_diffrn_reflns_limit_l_max 18
_diffrn_reflns_limit_l_min -18
_diffrn_reflns_number 1941
_diffrn_reflns_theta_full 68.00
_diffrn_reflns_theta_max 68.00
_diffrn_reflns_theta_min 3.91
_diffrn_standards_decay_% 1.0
_diffrn_standards_interval_time 120
_diffrn_standards_number 3
_exptl_absorpt_coefficient_mu 0.995
_exptl_absorpt_correction_type none
_exptl_crystal_colour orange
_exptl_crystal_density_diffrn 1.516
_exptl_crystal_density_method 'not measured'
_exptl_crystal_description prism
_exptl_crystal_F_000 392
_exptl_crystal_size_max 0.175
_exptl_crystal_size_mid 0.10
_exptl_crystal_size_min 0.05
_refine_diff_density_max 0.291
_refine_diff_density_min -0.193
_refine_ls_extinction_coef 0.0053(11)
_refine_ls_extinction_expression Fc^*^=kFc[1+0.001xFc^2^\l^3^/sin(2\q)]^-1/4^
_refine_ls_extinction_method SHELXL97
_refine_ls_goodness_of_fit_ref 1.010
_refine_ls_hydrogen_treatment refxyz
_refine_ls_matrix_type full
_refine_ls_number_parameters 146
_refine_ls_number_reflns 1504
_refine_ls_number_restraints 0
_refine_ls_restrained_S_all 1.010
_refine_ls_R_factor_all 0.1066
_refine_ls_R_factor_gt 0.0546
_refine_ls_shift/su_max 0.000
_refine_ls_shift/su_mean 0.000
_refine_ls_structure_factor_coef Fsqd
_refine_ls_weighting_details 'calc w = 1/[\s^2^(Fo^2^)+(0.0734P)^2^] where P = (Fo^2^+2Fc^2^)/3'
_refine_ls_weighting_scheme calc
_refine_ls_wR_factor_gt 0.1248
_refine_ls_wR_factor_ref 0.1494
_reflns_number_gt 892
_reflns_number_total 1504
_reflns_threshold_expression I>2\s(I)
_cod_data_source_file sg6021.cif
_cod_data_source_block III
_cod_original_sg_symbol_H-M 'P 21/c'
_cod_database_code 2206784
_cod_database_fobs_code 2206784

loop_
_symmetry_equiv_pos_as_xyz
'x, y, z'
'-x, y+1/2, -z+1/2'
'-x, -y, -z'
'x, -y-1/2, z-1/2'

loop_
_atom_site_label
_atom_site_fract_x
_atom_site_fract_y
_atom_site_fract_z
_atom_site_U_iso_or_equiv
_atom_site_adp_type
_atom_site_calc_flag
_atom_site_occupancy
_atom_site_type_symbol
C1 0.6288(3) -0.8802(6) 0.4297(2) 0.0474(7) Uani d 1 C
C2 0.7255(3) -0.7901(7) 0.3868(2) 0.0542(8) Uani d 1 C
H2 0.737(3) -0.891(6) 0.332(2) 0.065 Uiso d 1 H
C3 0.8002(3) -0.5927(6) 0.4233(2) 0.0490(8) Uani d 1 C
H3 0.865(3) -0.522(7) 0.389(2) 0.059 Uiso d 1 H
C4 0.7856(2) -0.4635(6) 0.50588(19) 0.0414(7) Uani d 1 C
C5 0.6906(2) -0.5469(5) 0.54806(19) 0.0408(7) Uani d 1 C
C6 0.6712(3) -0.4285(6) 0.6279(2) 0.0477(8) Uani d 1 C
H6 0.611(3) -0.475(6) 0.659(2) 0.057 Uiso d 1 H
C7 0.7479(3) -0.2273(6) 0.6680(2) 0.0469(8) Uani d 1 C
H7 0.733(3) -0.144(6) 0.720(2) 0.056 Uiso d 1 H
C8 0.8416(2) -0.1494(5) 0.62635(18) 0.0404(7) Uani d 1 C
C9 0.8616(2) -0.2619(6) 0.5478(2) 0.0437(7) Uani d 1 C
H9 0.925(3) -0.205(6) 0.5181(19) 0.052 Uiso d 1 H
N1 0.6160(2) -0.7475(5) 0.50739(17) 0.0451(6) Uani d 1 N
H1N 0.566(3) -0.799(6) 0.538(2) 0.054 Uiso d 1 H
N2 0.9223(2) 0.0666(5) 0.66792(16) 0.0460(6) Uani d 1 N
O1 0.55994(18) -1.0659(4) 0.39957(15) 0.0588(7) Uani d 1 O
O2 1.0044(2) 0.1299(4) 0.63055(15) 0.0616(7) Uani d 1 O
O3 0.9011(2) 0.1710(4) 0.73709(15) 0.0611(7) Uani d 1 O

loop_
_atom_site_aniso_label
_atom_site_aniso_U_11
_atom_site_aniso_U_22
_atom_site_aniso_U_33
_atom_site_aniso_U_12
_atom_site_aniso_U_13
_atom_site_aniso_U_23
C1 0.0494(17) 0.0431(17) 0.0507(18) -0.0013(15) 0.0110(14) 0.0024(14)
C2 0.0585(19) 0.0518(18) 0.055(2) -0.0083(16) 0.0188(16) -0.0052(15)
C3 0.0476(17) 0.0503(18) 0.0527(18) -0.0102(15) 0.0192(14) 0.0013(14)
C4 0.0421(15) 0.0367(14) 0.0463(16) -0.0019(13) 0.0098(12) 0.0048(12)
C5 0.0398(14) 0.0351(15) 0.0483(16) -0.0022(13) 0.0099(12) 0.0082(12)
C6 0.0459(17) 0.0478(18) 0.0525(18) -0.0021(15) 0.0177(14) 0.0043(14)
C7 0.0503(18) 0.0455(16) 0.0466(18) 0.0015(15) 0.0127(14) 0.0011(14)
C8 0.0431(15) 0.0354(14) 0.0432(16) 0.0010(13) 0.0090(12) 0.0092(12)
C9 0.0419(16) 0.0431(16) 0.0486(17) -0.0026(13) 0.0150(14) 0.0044(13)
N1 0.0406(13) 0.0469(14) 0.0499(15) -0.0084(12) 0.0138(11) 0.0031(11)
N2 0.0554(15) 0.0398(13) 0.0437(14) -0.0020(12) 0.0106(11) 0.0031(11)
O1 0.0567(13) 0.0539(13) 0.0670(15) -0.0173(12) 0.0134(10) -0.0103(11)
O2 0.0647(14) 0.0614(14) 0.0622(14) -0.0222(12) 0.0210(11) 0.0003(11)
O3 0.0682(15) 0.0575(14) 0.0590(15) -0.0083(12) 0.0151(12) -0.0132(11)

loop_
_atom_type_symbol
_atom_type_description
_atom_type_scat_dispersion_real
_atom_type_scat_dispersion_imag
_atom_type_scat_source
C C 0.0181 0.0091 'International Tables Vol C Tables 4.2.6.8 and 6.1.1.4'
H H 0.0000 0.0000 'International Tables Vol C Tables 4.2.6.8 and 6.1.1.4'
N N 0.0311 0.0180 'International Tables Vol C Tables 4.2.6.8 and 6.1.1.4'
O O 0.0492 0.0322 'International Tables Vol C Tables 4.2.6.8 and 6.1.1.4'

loop_
_geom_angle_atom_site_label_1
_geom_angle_atom_site_label_2
_geom_angle_atom_site_label_3
_geom_angle
O1 C1 N1 120.6(3)
O1 C1 C2 123.3(3)
N1 C1 C2 116.0(3)
C3 C2 C1 121.3(3)
C3 C2 H2 122.0(18)
C1 C2 H2 116.5(18)
C2 C3 C4 120.9(3)
C2 C3 H3 119.8(18)
C4 C3 H3 119.1(18)
C9 C4 C5 118.1(3)
C9 C4 C3 123.5(3)
C5 C4 C3 118.4(3)
N1 C5 C6 120.4(3)
N1 C5 C4 118.4(3)
C6 C5 C4 121.2(3)
C5 C6 C7 119.5(3)
C5 C6 H6 125(2)
C7 C6 H6 115(2)
C8 C7 C6 118.8(3)
C8 C7 H7 122.1(18)
C6 C7 H7 119.1(18)
C9 C8 C7 122.6(3)
C9 C8 N2 118.4(2)
C7 C8 N2 119.0(3)
C8 C9 C4 119.8(3)
C8 C9 H9 122.8(18)
C4 C9 H9 117.3(18)
C1 N1 C5 124.9(2)
C1 N1 H1N 121(2)
C5 N1 H1N 114(2)
O2 N2 O3 124.7(3)
O2 N2 C8 117.8(2)
O3 N2 C8 117.5(2)

loop_
_geom_bond_atom_site_label_1
_geom_bond_atom_site_label_2
_geom_bond_distance
C1 O1 1.239(3)
C1 N1 1.366(4)
C1 C2 1.442(4)
C2 C3 1.347(4)
C2 H2 0.99(3)
C3 C4 1.429(4)
C3 H3 1.04(3)
C4 C9 1.396(4)
C4 C5 1.409(3)
C5 N1 1.377(4)
C5 C6 1.386(4)
C6 C7 1.389(4)
C6 H6 0.92(3)
C7 C8 1.385(4)
C7 H7 0.93(3)
C8 C9 1.358(4)
C8 N2 1.474(3)
C9 H9 0.95(3)
N1 H1N 0.83(3)
N2 O2 1.214(3)
N2 O3 1.220(3)

loop_
_geom_hbond_atom_site_label_D
_geom_hbond_atom_site_label_H
_geom_hbond_atom_site_label_A
_geom_hbond_site_symmetry_A
_geom_hbond_distance_DH
_geom_hbond_distance_HA
_geom_hbond_distance_DA
_geom_hbond_angle_DHA
C3 H3 O2 3_756 1.04(3) 2.48(3) 3.377(4) 145(2)
C3 H3 O3 4 1.04(3) 2.50(3) 3.230(4) 127(2)
C9 H9 O2 3_756 0.95(3) 2.53(3) 3.371(4) 147(2)
N1 H1N O1 3_636 0.83(3) 1.97(3) 2.794(3) 175(3)

loop_
_geom_torsion_atom_site_label_1
_geom_torsion_atom_site_label_2
_geom_torsion_atom_site_label_3
_geom_torsion_atom_site_label_4
_geom_torsion
O1 C1 C2 C3 -178.1(3)
N1 C1 C2 C3 2.0(5)
C1 C2 C3 C4 -0.5(5)
C2 C3 C4 C9 178.7(3)
C2 C3 C4 C5 -0.3(5)
C9 C4 C5 N1 -179.4(2)
C3 C4 C5 N1 -0.4(4)
C9 C4 C5 C6 1.4(4)
C3 C4 C5 C6 -179.6(3)
N1 C5 C6 C7 179.7(3)
C4 C5 C6 C7 -1.1(5)
C5 C6 C7 C8 0.4(4)
C6 C7 C8 C9 0.0(4)
C6 C7 C8 N2 179.2(3)
C7 C8 C9 C4 0.3(4)
N2 C8 C9 C4 -178.9(2)
C5 C4 C9 C8 -1.0(4)
C3 C4 C9 C8 -180.0(3)
O1 C1 N1 C5 177.2(2)
C2 C1 N1 C5 -2.8(4)
C6 C5 N1 C1 -178.7(3)
C4 C5 N1 C1 2.1(4)
C9 C8 N2 O2 -1.3(4)
C7 C8 N2 O2 179.4(3)
C9 C8 N2 O3 178.0(3)
C7 C8 N2 O3 -1.3(4)

loop_
_cod_related_entry_id
_cod_related_entry_database
_cod_related_entry_code
1 ChemSpider 787339
